data_1569874
loop_
_publ_author_name
'Luo, Xiao'
'Zhang, Zhonghui'
'Wang, Jie'
'Wang, Xueli'
'Zhang, Yani'
'Chen, Jinquan'
'Ge, Guangbo'
'Yang, Wen'
'Qian, Xuhong'
'Tian, Yang'
'Yang, Youjun'

_publ_section_title
;
 Acyl-caged rhodamines: photo-controlled and self-calibrated generation of
 acetyl radicals for neural function recovery in early AD mice.
;
_journal_issue 42
_journal_name_full 'Chemical science'
_journal_page_first 11689
_journal_page_last 11698
_journal_paper_doi 10.1039/d3sc03035k
_journal_volume 14
_journal_year 2023
_chemical_formula_sum 'C32 H40 N2 O2'
_chemical_formula_weight 484.66
_space_group_crystal_system triclinic
_space_group_IT_number 2
_space_group_name_Hall '-P 1'
_space_group_name_H-M_alt 'P -1'
_atom_sites_solution_hydrogens geom
_audit_creation_method SHELXL-2013
_audit_update_record
;
2020-08-23 deposited with the CCDC.	2023-09-14 downloaded from the CCDC.
;
_cell_angle_alpha 84.885(2)
_cell_angle_beta 74.870(2)
_cell_angle_gamma 72.103(2)
_cell_formula_units_Z 2
_cell_length_a 10.8013(6)
_cell_length_b 11.3081(7)
_cell_length_c 12.0889(7)
_cell_measurement_reflns_used 9860
_cell_measurement_temperature 130(2)
_cell_measurement_theta_max 54.968
_cell_measurement_theta_min 4.676
_cell_volume 1356.34(14)
_computing_cell_refinement 'Bruker SAINT'
_computing_data_collection 'Bruker APEX2'
_computing_data_reduction 'Bruker SAINT'
_computing_molecular_graphics 'Bruker SHELXTL'
_computing_publication_material 'Bruker SHELXTL'
_computing_structure_refinement 'SHELXL-2013 (Sheldrick, 2013)'
_computing_structure_solution 'SHELXS-97 (Sheldrick 2008)'
_diffrn_ambient_temperature 130(2)
_diffrn_measured_fraction_theta_full 0.997
_diffrn_measured_fraction_theta_max 0.998
_diffrn_measurement_device_type 'Bruker APEX-II CCD'
_diffrn_measurement_method '\f and \w scans'
_diffrn_radiation_type MoK\a
_diffrn_radiation_wavelength 0.71073
_diffrn_reflns_av_R_equivalents 0.0326
_diffrn_reflns_av_unetI/netI 0.0209
_diffrn_reflns_Laue_measured_fraction_full 0.997
_diffrn_reflns_Laue_measured_fraction_max 0.998
_diffrn_reflns_limit_h_max 13
_diffrn_reflns_limit_h_min -13
_diffrn_reflns_limit_k_max 13
_diffrn_reflns_limit_k_min -13
_diffrn_reflns_limit_l_max 14
_diffrn_reflns_limit_l_min -14
_diffrn_reflns_number 33642
_diffrn_reflns_point_group_measured_fraction_full 0.997
_diffrn_reflns_point_group_measured_fraction_max 0.998
_diffrn_reflns_theta_full 25.242
_diffrn_reflns_theta_max 25.998
_diffrn_reflns_theta_min 2.338
_exptl_absorpt_coefficient_mu 0.073
_exptl_absorpt_correction_T_max 0.7456
_exptl_absorpt_correction_T_min 0.6997
_exptl_absorpt_correction_type multi-scan
_exptl_absorpt_process_details sadabs
_exptl_crystal_colour red
_exptl_crystal_density_diffrn 1.187
_exptl_crystal_description prismatic
_exptl_crystal_F_000 524
_exptl_crystal_size_max 0.180
_exptl_crystal_size_mid 0.150
_exptl_crystal_size_min 0.120
_refine_diff_density_max 0.366
_refine_diff_density_min -0.215
_refine_diff_density_rms 0.041
_refine_ls_extinction_coef 0.015(4)
_refine_ls_extinction_expression Fc^*^=kFc[1+0.001xFc^2^\l^3^/sin(2\q)]^-1/4^
_refine_ls_extinction_method SHELXL
_refine_ls_goodness_of_fit_ref 1.038
_refine_ls_hydrogen_treatment constr
_refine_ls_matrix_type full
_refine_ls_number_parameters 378
_refine_ls_number_reflns 5311
_refine_ls_number_restraints 124
_refine_ls_restrained_S_all 1.038
_refine_ls_R_factor_all 0.0569
_refine_ls_R_factor_gt 0.0494
_refine_ls_shift/su_max 0.000
_refine_ls_shift/su_mean 0.000
_refine_ls_structure_factor_coef Fsqd
_refine_ls_weighting_details 'w=1/[\s^2^(Fo^2^)+(0.0638P)^2^+0.6979P] where P=(Fo^2^+2Fc^2^)/3'
_refine_ls_weighting_scheme calc
_refine_ls_wR_factor_gt 0.1293
_refine_ls_wR_factor_ref 0.1363
_reflns_Friedel_coverage 0.000
_reflns_number_gt 4608
_reflns_number_total 5311
_reflns_threshold_expression 'I > 2\s(I)'
_cod_data_source_file d3sc03035k2.cif
_cod_data_source_block mo_d8v191184_0m
_cod_depositor_comments 'Adding full bibliography for 1569874--1569875.cif.'
_cod_database_code 1569874
_shelx_space_group_comment
; 
The symmetry employed for this shelxl refinement is uniquely defined 
by the following loop, which should always be used as a source of 
symmetry information in preference to the above space-group names. 
They are only intended as comments. 
;
_shelx_estimated_absorpt_t_min 0.987
_shelx_estimated_absorpt_t_max 0.991
_shelxl_version_number 2013-4

loop_
_space_group_symop_operation_xyz
'x, y, z'
'-x, -y, -z'

loop_
_atom_site_label
_atom_site_type_symbol
_atom_site_fract_x
_atom_site_fract_y
_atom_site_fract_z
_atom_site_U_iso_or_equiv
_atom_site_adp_type
_atom_site_occupancy
_atom_site_site_symmetry_order
_atom_site_calc_flag
_atom_site_refinement_flags_posn
_atom_site_refinement_flags_adp
_atom_site_refinement_flags_occupancy
_atom_site_disorder_assembly
_atom_site_disorder_group
O1 O 0.26683(11) 0.49604(10) 0.59987(9) 0.0299(3) Uani 1 1 d . . . . .
O2 O 0.27467(11) 0.84936(10) 0.81911(9) 0.0318(3) Uani 1 1 d . . . . .
N1 N 0.00540(14) 0.71680(12) 0.34460(11) 0.0299(3) Uani 1 1 d . . . . .
C1 C 0.17484(15) 0.60639(13) 0.57891(12) 0.0240(3) Uani 1 1 d . . . . .
C2 C 0.13476(15) 0.60670(14) 0.47904(12) 0.0247(3) Uani 1 1 d . . . . .
H2 H 0.1671 0.5337 0.4341 0.030 Uiso 1 1 calc R U . . .
C3 C 0.04693(15) 0.71381(14) 0.44356(12) 0.0244(3) Uani 1 1 d . . . . .
C4 C 0.00191(15) 0.81961(14) 0.51399(13) 0.0266(3) Uani 1 1 d . . . . .
H4 H -0.0561 0.8946 0.4920 0.032 Uiso 1 1 calc R U . . .
C5 C 0.04148(16) 0.81467(14) 0.61397(13) 0.0266(3) Uani 1 1 d . . . . .
H5 H 0.0077 0.8866 0.6604 0.032 Uiso 1 1 calc R U . . .
C6 C 0.12885(15) 0.70889(14) 0.65037(12) 0.0238(3) Uani 1 1 d . . . . .
C7 C 0.17470(15) 0.70921(13) 0.75926(12) 0.0234(3) Uani 1 1 d . . . . .
C8 C 0.26834(15) 0.58098(13) 0.77759(12) 0.0235(3) Uani 1 1 d . . . . .
C9 C 0.32267(15) 0.55581(14) 0.87309(13) 0.0266(3) Uani 1 1 d . . . . .
H9 H 0.2972 0.6193 0.9282 0.032 Uiso 1 1 calc R U . . .
C10 C 0.41122(16) 0.44356(15) 0.89102(13) 0.0292(3) Uani 1 1 d . . . . .
H10 H 0.4450 0.4311 0.9576 0.035 Uiso 1 1 calc R U . . .
C11 C 0.45264(16) 0.34612(16) 0.81116(14) 0.0327(4) Uani 1 1 d . . . . .
C12 C 0.40156(16) 0.37166(15) 0.71328(13) 0.0306(4) Uani 1 1 d . . . . .
H12 H 0.4293 0.3099 0.6562 0.037 Uiso 1 1 calc R U . . .
C13 C 0.31126(15) 0.48551(14) 0.69859(12) 0.0255(3) Uani 1 1 d . . . . .
C14 C 0.05198(14) 0.74832(13) 0.86141(12) 0.0234(3) Uani 1 1 d . . . . .
C15 C -0.00963(16) 0.65994(15) 0.91495(14) 0.0298(3) Uani 1 1 d . . . . .
H15 H 0.0287 0.5758 0.8914 0.036 Uiso 1 1 calc R U . . .
C16 C -0.12654(17) 0.69263(17) 1.00251(14) 0.0356(4) Uani 1 1 d . . . . .
H16 H -0.1673 0.6309 1.0380 0.043 Uiso 1 1 calc R U . . .
C17 C -0.18345(16) 0.81428(17) 1.03806(13) 0.0345(4) Uani 1 1 d . . . . .
H17 H -0.2632 0.8366 1.0979 0.041 Uiso 1 1 calc R U . . .
C18 C -0.12346(16) 0.90347(16) 0.98588(14) 0.0323(4) Uani 1 1 d . . . . .
H18 H -0.1620 0.9873 1.0103 0.039 Uiso 1 1 calc R U . . .
C19 C -0.00692(15) 0.87125(14) 0.89786(13) 0.0275(3) Uani 1 1 d . . . . .
H19 H 0.0330 0.9335 0.8622 0.033 Uiso 1 1 calc R U . . .
C20 C 0.03745(17) 0.60580(16) 0.27786(13) 0.0314(4) Uani 1 1 d . . . . .
H20A H -0.0367 0.6127 0.2415 0.038 Uiso 1 1 calc R U . . .
H20B H 0.0445 0.5326 0.3299 0.038 Uiso 1 1 calc R U . . .
C21 C 0.1678(2) 0.5855(2) 0.18536(16) 0.0489(5) Uani 1 1 d . . . . .
H21A H 0.1616 0.6577 0.1336 0.073 Uiso 1 1 calc R U . . .
H21B H 0.1836 0.5109 0.1418 0.073 Uiso 1 1 calc R U . . .
H21C H 0.2424 0.5747 0.2210 0.073 Uiso 1 1 calc R U . . .
C22 C -0.06754(17) 0.83253(15) 0.29764(13) 0.0318(4) Uani 1 1 d . . . . .
H22A H -0.0440 0.8267 0.2131 0.038 Uiso 1 1 calc R U . . .
H22B H -0.0385 0.9013 0.3172 0.038 Uiso 1 1 calc R U . . .
C23 C -0.21840(18) 0.86292(18) 0.34172(17) 0.0425(4) Uani 1 1 d . . . . .
H23A H -0.2621 0.9363 0.3011 0.064 Uiso 1 1 calc R U . . .
H23B H -0.2437 0.8799 0.4240 0.064 Uiso 1 1 calc R U . . .
H23C H -0.2471 0.7922 0.3287 0.064 Uiso 1 1 calc R U . . .
N2 N 0.53201(19) 0.22948(18) 0.83334(16) 0.0299(4) Uani 0.8 1 d . U P A 1
C24 C 0.5707(2) 0.12597(19) 0.75638(18) 0.0309(4) Uani 0.8 1 d D U P A 1
H24A H 0.4986 0.1355 0.7169 0.037 Uiso 0.8 1 calc R U P A 1
H24B H 0.5795 0.0480 0.8020 0.037 Uiso 0.8 1 calc R U P A 1
C25 C 0.7024(3) 0.1152(3) 0.6666(2) 0.0486(6) Uani 0.8 1 d D U P A 1
H25A H 0.6936 0.1908 0.6192 0.073 Uiso 0.8 1 calc R U P A 1
H25B H 0.7236 0.0432 0.6181 0.073 Uiso 0.8 1 calc R U P A 1
H25C H 0.7747 0.1048 0.7050 0.073 Uiso 0.8 1 calc R U P A 1
C26 C 0.5858(3) 0.2049(3) 0.9352(2) 0.0315(6) Uani 0.8 1 d D U P A 1
H26A H 0.6086 0.2789 0.9511 0.038 Uiso 0.8 1 calc R U P A 1
H26B H 0.6696 0.1348 0.9193 0.038 Uiso 0.8 1 calc R U P A 1
C27 C 0.4882(3) 0.1736(3) 1.0406(2) 0.0383(7) Uani 0.8 1 d D U P A 1
H27A H 0.4089 0.2459 1.0617 0.057 Uiso 0.8 1 calc R U P A 1
H27B H 0.5319 0.1512 1.1043 0.057 Uiso 0.8 1 calc R U P A 1
H27C H 0.4609 0.1034 1.0239 0.057 Uiso 0.8 1 calc R U P A 1
N2' N 0.5803(9) 0.2542(8) 0.8041(7) 0.0339(11) Uani 0.2 1 d . U P A 2
C24' C 0.6640(10) 0.1793(9) 0.6998(8) 0.0380(13) Uani 0.2 1 d D U P A 2
H24C H 0.6589 0.2317 0.6301 0.046 Uiso 0.2 1 calc R U P A 2
H24D H 0.7591 0.1487 0.7038 0.046 Uiso 0.2 1 calc R U P A 2
C25' C 0.6125(11) 0.0718(9) 0.6946(10) 0.051(2) Uani 0.2 1 d D U P A 2
H25D H 0.6268 0.0156 0.7596 0.077 Uiso 0.2 1 calc R U P A 2
H25E H 0.6605 0.0270 0.6228 0.077 Uiso 0.2 1 calc R U P A 2
H25F H 0.5163 0.1024 0.6979 0.077 Uiso 0.2 1 calc R U P A 2
C26' C 0.6249(12) 0.2188(12) 0.9098(11) 0.0337(15) Uani 0.2 1 d D U P A 2
H26C H 0.6380 0.2916 0.9396 0.040 Uiso 0.2 1 calc R U P A 2
H26D H 0.7123 0.1532 0.8928 0.040 Uiso 0.2 1 calc R U P A 2
C27' C 0.5252(13) 0.1717(13) 1.0002(11) 0.035(2) Uani 0.2 1 d D U P A 2
H27D H 0.4392 0.2372 1.0189 0.052 Uiso 0.2 1 calc R U P A 2
H27E H 0.5590 0.1481 1.0692 0.052 Uiso 0.2 1 calc R U P A 2
H27F H 0.5125 0.0991 0.9712 0.052 Uiso 0.2 1 calc R U P A 2
C28 C 0.27025(15) 0.79127(14) 0.74155(13) 0.0254(3) Uani 1 1 d . . . . .
C29 C 0.36299(17) 0.78970(16) 0.62357(14) 0.0340(4) Uani 1 1 d . . . . .
H29A H 0.3166 0.8550 0.5756 0.041 Uiso 1 1 calc R U . . .
H29B H 0.3821 0.7085 0.5878 0.041 Uiso 1 1 calc R U . . .
C30 C 0.49549(17) 0.81085(17) 0.62434(15) 0.0376(4) Uani 1 1 d . . . . .
H30A H 0.5417 0.8274 0.5450 0.045 Uiso 1 1 calc R U . . .
H30B H 0.4767 0.8854 0.6703 0.045 Uiso 1 1 calc R U . . .
C31 C 0.58740(18) 0.70191(17) 0.67270(18) 0.0429(4) Uani 1 1 d . . . . .
H31A H 0.6071 0.6274 0.6264 0.051 Uiso 1 1 calc R U . . .
H31B H 0.5413 0.6850 0.7520 0.051 Uiso 1 1 calc R U . . .
C32 C 0.7190(2) 0.7250(2) 0.6735(2) 0.0562(6) Uani 1 1 d . . . . .
H32A H 0.7690 0.7340 0.5945 0.084 Uiso 1 1 calc R U . . .
H32B H 0.7727 0.6547 0.7107 0.084 Uiso 1 1 calc R U . . .
H32C H 0.6999 0.8013 0.7157 0.084 Uiso 1 1 calc R U . . .

loop_
_atom_site_aniso_label
_atom_site_aniso_U_11
_atom_site_aniso_U_22
_atom_site_aniso_U_33
_atom_site_aniso_U_23
_atom_site_aniso_U_13
_atom_site_aniso_U_12
O1 0.0375(6) 0.0277(6) 0.0242(5) -0.0050(4) -0.0159(5) -0.0011(5)
O2 0.0306(6) 0.0347(6) 0.0331(6) -0.0078(5) -0.0080(5) -0.0117(5)
N1 0.0342(7) 0.0326(7) 0.0239(6) -0.0020(5) -0.0138(6) -0.0053(6)
C1 0.0255(7) 0.0251(7) 0.0222(7) 0.0002(6) -0.0075(6) -0.0075(6)
C2 0.0262(7) 0.0282(8) 0.0202(7) -0.0036(6) -0.0056(6) -0.0081(6)
C3 0.0243(7) 0.0321(8) 0.0190(7) 0.0004(6) -0.0058(6) -0.0112(6)
C4 0.0285(8) 0.0263(8) 0.0258(7) 0.0014(6) -0.0087(6) -0.0079(6)
C5 0.0319(8) 0.0243(7) 0.0251(7) -0.0020(6) -0.0085(6) -0.0089(6)
C6 0.0269(7) 0.0265(7) 0.0203(7) -0.0001(6) -0.0075(6) -0.0100(6)
C7 0.0260(7) 0.0242(7) 0.0214(7) -0.0024(5) -0.0070(6) -0.0076(6)
C8 0.0256(7) 0.0249(7) 0.0218(7) -0.0002(6) -0.0070(6) -0.0092(6)
C9 0.0311(8) 0.0292(8) 0.0228(7) -0.0021(6) -0.0085(6) -0.0117(6)
C10 0.0319(8) 0.0346(8) 0.0253(8) 0.0008(6) -0.0137(6) -0.0105(7)
C11 0.0306(8) 0.0352(9) 0.0308(8) -0.0003(7) -0.0118(7) -0.0042(7)
C12 0.0325(8) 0.0314(8) 0.0262(8) -0.0064(6) -0.0099(6) -0.0032(7)
C13 0.0280(8) 0.0295(8) 0.0213(7) -0.0006(6) -0.0094(6) -0.0090(6)
C14 0.0239(7) 0.0282(8) 0.0190(7) -0.0021(6) -0.0088(6) -0.0057(6)
C15 0.0292(8) 0.0306(8) 0.0305(8) -0.0026(6) -0.0073(6) -0.0096(6)
C16 0.0312(9) 0.0457(10) 0.0313(8) 0.0032(7) -0.0061(7) -0.0156(7)
C17 0.0232(8) 0.0539(11) 0.0238(8) -0.0056(7) -0.0039(6) -0.0077(7)
C18 0.0274(8) 0.0374(9) 0.0293(8) -0.0090(7) -0.0102(6) -0.0005(7)
C19 0.0279(8) 0.0298(8) 0.0258(7) -0.0022(6) -0.0089(6) -0.0075(6)
C20 0.0358(9) 0.0381(9) 0.0239(8) -0.0037(6) -0.0123(7) -0.0107(7)
C21 0.0519(12) 0.0574(12) 0.0288(9) -0.0078(8) 0.0017(8) -0.0114(10)
C22 0.0401(9) 0.0341(9) 0.0258(8) 0.0048(6) -0.0160(7) -0.0126(7)
C23 0.0405(10) 0.0400(10) 0.0487(11) 0.0016(8) -0.0191(8) -0.0081(8)
N2 0.0268(9) 0.0347(9) 0.0256(9) 0.0012(7) -0.0086(7) -0.0040(7)
C24 0.0315(10) 0.0281(9) 0.0285(9) 0.0008(8) -0.0085(8) -0.0013(8)
C25 0.0421(14) 0.0522(15) 0.0338(12) -0.0040(11) 0.0038(10) 0.0011(12)
C26 0.0250(13) 0.0392(11) 0.0294(14) 0.0036(10) -0.0109(10) -0.0056(10)
C27 0.0429(17) 0.0489(14) 0.0256(14) 0.0094(13) -0.0118(12) -0.0170(13)
N2' 0.032(2) 0.0356(19) 0.0297(19) -0.0018(17) -0.0111(17) -0.0007(17)
C24' 0.035(2) 0.039(2) 0.033(2) 0.002(2) -0.0092(19) -0.001(2)
C25' 0.052(4) 0.046(4) 0.046(4) -0.002(3) -0.007(3) -0.004(3)
C26' 0.030(3) 0.038(2) 0.029(2) 0.002(2) -0.010(2) -0.003(2)
C27' 0.034(4) 0.043(4) 0.029(4) 0.005(4) -0.011(4) -0.012(3)
C28 0.0256(7) 0.0249(7) 0.0259(7) -0.0014(6) -0.0079(6) -0.0059(6)
C29 0.0334(9) 0.0407(9) 0.0299(8) -0.0012(7) -0.0036(7) -0.0172(7)
C30 0.0330(9) 0.0440(10) 0.0356(9) 0.0011(7) -0.0012(7) -0.0176(8)
C31 0.0300(9) 0.0390(10) 0.0540(11) -0.0069(8) -0.0020(8) -0.0074(7)
C32 0.0318(10) 0.0590(13) 0.0729(15) 0.0048(11) -0.0083(10) -0.0120(9)

loop_
_atom_type_symbol
_atom_type_description
_atom_type_scat_dispersion_real
_atom_type_scat_dispersion_imag
_atom_type_scat_source
C C 0.0033 0.0016 'International Tables Vol C Tables 4.2.6.8 and 6.1.1.4'
H H 0.0000 0.0000 'International Tables Vol C Tables 4.2.6.8 and 6.1.1.4'
N N 0.0061 0.0033 'International Tables Vol C Tables 4.2.6.8 and 6.1.1.4'
O O 0.0106 0.0060 'International Tables Vol C Tables 4.2.6.8 and 6.1.1.4'

loop_
_geom_angle_atom_site_label_1
_geom_angle_atom_site_label_2
_geom_angle_atom_site_label_3
_geom_angle
_geom_angle_site_symmetry_1
_geom_angle_site_symmetry_3
_geom_angle_publ_flag
C13 O1 C1 118.49(11) . . ?
C3 N1 C20 122.02(13) . . ?
C3 N1 C22 121.87(13) . . ?
C20 N1 C22 116.04(12) . . ?
C2 C1 O1 114.01(13) . . ?
C2 C1 C6 122.82(14) . . ?
O1 C1 C6 123.16(13) . . ?
C1 C2 C3 120.60(13) . . ?
C1 C2 H2 119.7 . . ?
C3 C2 H2 119.7 . . ?
N1 C3 C2 121.85(13) . . ?
N1 C3 C4 120.98(14) . . ?
C2 C3 C4 117.17(13) . . ?
C5 C4 C3 120.48(14) . . ?
C5 C4 H4 119.8 . . ?
C3 C4 H4 119.8 . . ?
C4 C5 C6 123.02(14) . . ?
C4 C5 H5 118.5 . . ?
C6 C5 H5 118.5 . . ?
C1 C6 C5 115.88(13) . . ?
C1 C6 C7 122.81(13) . . ?
C5 C6 C7 121.26(13) . . ?
C6 C7 C8 109.43(12) . . ?
C6 C7 C14 109.81(12) . . ?
C8 C7 C14 112.07(12) . . ?
C6 C7 C28 110.06(12) . . ?
C8 C7 C28 101.47(11) . . ?
C14 C7 C28 113.72(12) . . ?
C13 C8 C9 115.99(14) . . ?
C13 C8 C7 122.98(13) . . ?
C9 C8 C7 120.92(13) . . ?
C10 C9 C8 123.04(14) . . ?
C10 C9 H9 118.5 . . ?
C8 C9 H9 118.5 . . ?
C9 C10 C11 120.62(14) . . ?
C9 C10 H10 119.7 . . ?
C11 C10 H10 119.7 . . ?
N2 C11 C12 122.05(16) . . ?
N2 C11 C10 121.03(15) . . ?
C12 C11 C10 116.78(14) . . ?
C12 C11 N2' 118.7(4) . . ?
C10 C11 N2' 118.6(4) . . ?
C13 C12 C11 121.02(14) . . ?
C13 C12 H12 119.5 . . ?
C11 C12 H12 119.5 . . ?
O1 C13 C12 114.56(13) . . ?
O1 C13 C8 122.92(13) . . ?
C12 C13 C8 122.52(14) . . ?
C15 C14 C19 118.06(14) . . ?
C15 C14 C7 118.96(13) . . ?
C19 C14 C7 122.81(13) . . ?
C14 C15 C16 121.09(15) . . ?
C14 C15 H15 119.5 . . ?
C16 C15 H15 119.5 . . ?
C17 C16 C15 120.30(16) . . ?
C17 C16 H16 119.9 . . ?
C15 C16 H16 119.9 . . ?
C16 C17 C18 119.43(15) . . ?
C16 C17 H17 120.3 . . ?
C18 C17 H17 120.3 . . ?
C17 C18 C19 120.44(15) . . ?
C17 C18 H18 119.8 . . ?
C19 C18 H18 119.8 . . ?
C18 C19 C14 120.68(15) . . ?
C18 C19 H19 119.7 . . ?
C14 C19 H19 119.7 . . ?
N1 C20 C21 112.74(15) . . ?
N1 C20 H20A 109.0 . . ?
C21 C20 H20A 109.0 . . ?
N1 C20 H20B 109.0 . . ?
C21 C20 H20B 109.0 . . ?
H20A C20 H20B 107.8 . . ?
C20 C21 H21A 109.5 . . ?
C20 C21 H21B 109.5 . . ?
H21A C21 H21B 109.5 . . ?
C20 C21 H21C 109.5 . . ?
H21A C21 H21C 109.5 . . ?
H21B C21 H21C 109.5 . . ?
N1 C22 C23 113.20(14) . . ?
N1 C22 H22A 108.9 . . ?
C23 C22 H22A 108.9 . . ?
N1 C22 H22B 108.9 . . ?
C23 C22 H22B 108.9 . . ?
H22A C22 H22B 107.8 . . ?
C22 C23 H23A 109.5 . . ?
C22 C23 H23B 109.5 . . ?
H23A C23 H23B 109.5 . . ?
C22 C23 H23C 109.5 . . ?
H23A C23 H23C 109.5 . . ?
H23B C23 H23C 109.5 . . ?
C11 N2 C24 122.56(16) . . ?
C11 N2 C26 121.32(18) . . ?
C24 N2 C26 116.09(18) . . ?
N2 C24 C25 113.4(2) . . ?
N2 C24 H24A 108.9 . . ?
C25 C24 H24A 108.9 . . ?
N2 C24 H24B 108.9 . . ?
C25 C24 H24B 108.9 . . ?
H24A C24 H24B 107.7 . . ?
C24 C25 H25A 109.5 . . ?
C24 C25 H25B 109.5 . . ?
H25A C25 H25B 109.5 . . ?
C24 C25 H25C 109.5 . . ?
H25A C25 H25C 109.5 . . ?
H25B C25 H25C 109.5 . . ?
N2 C26 C27 112.9(2) . . ?
N2 C26 H26A 109.0 . . ?
C27 C26 H26A 109.0 . . ?
N2 C26 H26B 109.0 . . ?
C27 C26 H26B 109.0 . . ?
H26A C26 H26B 107.8 . . ?
C26 C27 H27A 109.5 . . ?
C26 C27 H27B 109.5 . . ?
H27A C27 H27B 109.5 . . ?
C26 C27 H27C 109.5 . . ?
H27A C27 H27C 109.5 . . ?
H27B C27 H27C 109.5 . . ?
C11 N2' C26' 117.9(7) . . ?
C11 N2' C24' 125.0(7) . . ?
C26' N2' C24' 116.6(8) . . ?
C25' C24' N2' 108.8(8) . . ?
C25' C24' H24C 109.9 . . ?
N2' C24' H24C 109.9 . . ?
C25' C24' H24D 109.9 . . ?
N2' C24' H24D 109.9 . . ?
H24C C24' H24D 108.3 . . ?
C24' C25' H25D 109.5 . . ?
C24' C25' H25E 109.5 . . ?
H25D C25' H25E 109.5 . . ?
C24' C25' H25F 109.5 . . ?
H25D C25' H25F 109.5 . . ?
H25E C25' H25F 109.5 . . ?
N2' C26' C27' 112.0(10) . . ?
N2' C26' H26C 109.2 . . ?
C27' C26' H26C 109.2 . . ?
N2' C26' H26D 109.2 . . ?
C27' C26' H26D 109.2 . . ?
H26C C26' H26D 107.9 . . ?
C26' C27' H27D 109.5 . . ?
C26' C27' H27E 109.5 . . ?
H27D C27' H27E 109.5 . . ?
C26' C27' H27F 109.5 . . ?
H27D C27' H27F 109.5 . . ?
H27E C27' H27F 109.5 . . ?
O2 C28 C29 121.52(14) . . ?
O2 C28 C7 121.97(13) . . ?
C29 C28 C7 116.44(12) . . ?
C28 C29 C30 113.56(14) . . ?
C28 C29 H29A 108.9 . . ?
C30 C29 H29A 108.9 . . ?
C28 C29 H29B 108.9 . . ?
C30 C29 H29B 108.9 . . ?
H29A C29 H29B 107.7 . . ?
C31 C30 C29 112.95(15) . . ?
C31 C30 H30A 109.0 . . ?
C29 C30 H30A 109.0 . . ?
C31 C30 H30B 109.0 . . ?
C29 C30 H30B 109.0 . . ?
H30A C30 H30B 107.8 . . ?
C30 C31 C32 112.21(16) . . ?
C30 C31 H31A 109.2 . . ?
C32 C31 H31A 109.2 . . ?
C30 C31 H31B 109.2 . . ?
C32 C31 H31B 109.2 . . ?
H31A C31 H31B 107.9 . . ?
C31 C32 H32A 109.5 . . ?
C31 C32 H32B 109.5 . . ?
H32A C32 H32B 109.5 . . ?
C31 C32 H32C 109.5 . . ?
H32A C32 H32C 109.5 . . ?
H32B C32 H32C 109.5 . . ?

loop_
_geom_bond_atom_site_label_1
_geom_bond_atom_site_label_2
_geom_bond_distance
_geom_bond_site_symmetry_2
_geom_bond_publ_flag
O1 C13 1.3811(17) . ?
O1 C1 1.3862(18) . ?
O2 C28 1.2105(18) . ?
N1 C3 1.3773(19) . ?
N1 C20 1.454(2) . ?
N1 C22 1.457(2) . ?
C1 C2 1.384(2) . ?
C1 C6 1.392(2) . ?
C2 C3 1.402(2) . ?
C2 H2 0.9500 . ?
C3 C4 1.414(2) . ?
C4 C5 1.375(2) . ?
C4 H4 0.9500 . ?
C5 C6 1.394(2) . ?
C5 H5 0.9500 . ?
C6 C7 1.5232(19) . ?
C7 C8 1.527(2) . ?
C7 C14 1.536(2) . ?
C7 C28 1.552(2) . ?
C8 C13 1.392(2) . ?
C8 C9 1.397(2) . ?
C9 C10 1.373(2) . ?
C9 H9 0.9500 . ?
C10 C11 1.417(2) . ?
C10 H10 0.9500 . ?
C11 N2 1.382(2) . ?
C11 C12 1.404(2) . ?
C11 N2' 1.436(8) . ?
C12 C13 1.385(2) . ?
C12 H12 0.9500 . ?
C14 C15 1.389(2) . ?
C14 C19 1.397(2) . ?
C15 C16 1.392(2) . ?
C15 H15 0.9500 . ?
C16 C17 1.379(3) . ?
C16 H16 0.9500 . ?
C17 C18 1.382(3) . ?
C17 H17 0.9500 . ?
C18 C19 1.392(2) . ?
C18 H18 0.9500 . ?
C19 H19 0.9500 . ?
C20 C21 1.520(2) . ?
C20 H20A 0.9900 . ?
C20 H20B 0.9900 . ?
C21 H21A 0.9800 . ?
C21 H21B 0.9800 . ?
C21 H21C 0.9800 . ?
C22 C23 1.514(2) . ?
C22 H22A 0.9900 . ?
C22 H22B 0.9900 . ?
C23 H23A 0.9800 . ?
C23 H23B 0.9800 . ?
C23 H23C 0.9800 . ?
N2 C24 1.449(3) . ?
N2 C26 1.464(3) . ?
C24 C25 1.525(3) . ?
C24 H24A 0.9900 . ?
C24 H24B 0.9900 . ?
C25 H25A 0.9800 . ?
C25 H25B 0.9800 . ?
C25 H25C 0.9800 . ?
C26 C27 1.519(3) . ?
C26 H26A 0.9900 . ?
C26 H26B 0.9900 . ?
C27 H27A 0.9800 . ?
C27 H27B 0.9800 . ?
C27 H27C 0.9800 . ?
N2' C26' 1.462(15) . ?
N2' C24' 1.500(13) . ?
C24' C25' 1.497(12) . ?
C24' H24C 0.9900 . ?
C24' H24D 0.9900 . ?
C25' H25D 0.9800 . ?
C25' H25E 0.9800 . ?
C25' H25F 0.9800 . ?
C26' C27' 1.507(12) . ?
C26' H26C 0.9900 . ?
C26' H26D 0.9900 . ?
C27' H27D 0.9800 . ?
C27' H27E 0.9800 . ?
C27' H27F 0.9800 . ?
C28 C29 1.512(2) . ?
C29 C30 1.524(2) . ?
C29 H29A 0.9900 . ?
C29 H29B 0.9900 . ?
C30 C31 1.506(3) . ?
C30 H30A 0.9900 . ?
C30 H30B 0.9900 . ?
C31 C32 1.525(3) . ?
C31 H31A 0.9900 . ?
C31 H31B 0.9900 . ?
C32 H32A 0.9800 . ?
C32 H32B 0.9800 . ?
C32 H32C 0.9800 . ?

loop_
_geom_hbond_atom_site_label_D
_geom_hbond_atom_site_label_H
_geom_hbond_atom_site_label_A
_geom_hbond_distance_DH
_geom_hbond_distance_HA
_geom_hbond_distance_DA
_geom_hbond_angle_DHA
_geom_hbond_site_symmetry_A
C27' H27E O2 0.98 2.52 3.400(13) 149.2 2_667
C27 H27B O2 0.98 2.49 3.359(3) 147.0 2_667
C27' H27E O2 0.98 2.52 3.400(13) 149.2 2_667
C27 H27B O2 0.98 2.49 3.359(3) 147.0 2_667
C27 H27B O2 0.98 2.49 3.359(3) 147.0 2_667
C27' H27E O2 0.98 2.52 3.400(13) 149.2 2_667

loop_
_geom_torsion_atom_site_label_1
_geom_torsion_atom_site_label_2
_geom_torsion_atom_site_label_3
_geom_torsion_atom_site_label_4
_geom_torsion
_geom_torsion_site_symmetry_1
_geom_torsion_site_symmetry_2
_geom_torsion_site_symmetry_3
_geom_torsion_site_symmetry_4
_geom_torsion_publ_flag
C13 O1 C1 C2 -178.82(13) . . . . ?
C13 O1 C1 C6 2.5(2) . . . . ?
O1 C1 C2 C3 -176.96(13) . . . . ?
C6 C1 C2 C3 1.7(2) . . . . ?
C20 N1 C3 C2 7.2(2) . . . . ?
C22 N1 C3 C2 -169.74(14) . . . . ?
C20 N1 C3 C4 -172.71(14) . . . . ?
C22 N1 C3 C4 10.4(2) . . . . ?
C1 C2 C3 N1 179.99(14) . . . . ?
C1 C2 C3 C4 -0.1(2) . . . . ?
N1 C3 C4 C5 178.44(14) . . . . ?
C2 C3 C4 C5 -1.4(2) . . . . ?
C3 C4 C5 C6 1.6(2) . . . . ?
C2 C1 C6 C5 -1.6(2) . . . . ?
O1 C1 C6 C5 176.97(13) . . . . ?
C2 C1 C6 C7 -178.98(14) . . . . ?
O1 C1 C6 C7 -0.4(2) . . . . ?
C4 C5 C6 C1 -0.1(2) . . . . ?
C4 C5 C6 C7 177.38(14) . . . . ?
C1 C6 C7 C8 -3.21(19) . . . . ?
C5 C6 C7 C8 179.53(13) . . . . ?
C1 C6 C7 C14 -126.61(15) . . . . ?
C5 C6 C7 C14 56.13(18) . . . . ?
C1 C6 C7 C28 107.48(15) . . . . ?
C5 C6 C7 C28 -69.79(17) . . . . ?
C6 C7 C8 C13 5.27(19) . . . . ?
C14 C7 C8 C13 127.32(15) . . . . ?
C28 C7 C8 C13 -111.00(15) . . . . ?
C6 C7 C8 C9 -178.79(13) . . . . ?
C14 C7 C8 C9 -56.74(18) . . . . ?
C28 C7 C8 C9 64.94(16) . . . . ?
C13 C8 C9 C10 -1.2(2) . . . . ?
C7 C8 C9 C10 -177.46(14) . . . . ?
C8 C9 C10 C11 0.2(2) . . . . ?
C9 C10 C11 N2 -174.12(16) . . . . ?
C9 C10 C11 C12 1.5(2) . . . . ?
C9 C10 C11 N2' 154.2(4) . . . . ?
N2 C11 C12 C13 173.35(16) . . . . ?
C10 C11 C12 C13 -2.3(2) . . . . ?
N2' C11 C12 C13 -154.9(4) . . . . ?
C1 O1 C13 C12 179.20(13) . . . . ?
C1 O1 C13 C8 -0.4(2) . . . . ?
C11 C12 C13 O1 -178.26(15) . . . . ?
C11 C12 C13 C8 1.3(2) . . . . ?
C9 C8 C13 O1 -179.99(13) . . . . ?
C7 C8 C13 O1 -3.9(2) . . . . ?
C9 C8 C13 C12 0.5(2) . . . . ?
C7 C8 C13 C12 176.62(14) . . . . ?
C6 C7 C14 C15 81.97(16) . . . . ?
C8 C7 C14 C15 -39.86(17) . . . . ?
C28 C7 C14 C15 -154.22(13) . . . . ?
C6 C7 C14 C19 -93.14(16) . . . . ?
C8 C7 C14 C19 145.03(14) . . . . ?
C28 C7 C14 C19 30.66(19) . . . . ?
C19 C14 C15 C16 -0.1(2) . . . . ?
C7 C14 C15 C16 -175.44(14) . . . . ?
C14 C15 C16 C17 -0.2(2) . . . . ?
C15 C16 C17 C18 0.1(2) . . . . ?
C16 C17 C18 C19 0.3(2) . . . . ?
C17 C18 C19 C14 -0.5(2) . . . . ?
C15 C14 C19 C18 0.4(2) . . . . ?
C7 C14 C19 C18 175.59(13) . . . . ?
C3 N1 C20 C21 -90.97(18) . . . . ?
C22 N1 C20 C21 86.09(18) . . . . ?
C3 N1 C22 C23 -90.65(18) . . . . ?
C20 N1 C22 C23 92.28(17) . . . . ?
C12 C11 N2 C24 1.4(3) . . . . ?
C10 C11 N2 C24 176.84(18) . . . . ?
N2' C11 N2 C24 -90.0(8) . . . . ?
C12 C11 N2 C26 179.25(19) . . . . ?
C10 C11 N2 C26 -5.3(3) . . . . ?
N2' C11 N2 C26 87.8(8) . . . . ?
C11 N2 C24 C25 90.4(2) . . . . ?
C26 N2 C24 C25 -87.6(2) . . . . ?
C11 N2 C26 C27 85.4(3) . . . . ?
C24 N2 C26 C27 -96.6(3) . . . . ?
N2 C11 N2' C26' -68.2(10) . . . . ?
C12 C11 N2' C26' -173.2(7) . . . . ?
C10 C11 N2' C26' 34.7(10) . . . . ?
N2 C11 N2' C24' 103.3(12) . . . . ?
C12 C11 N2' C24' -1.6(10) . . . . ?
C10 C11 N2' C24' -153.8(7) . . . . ?
C11 N2' C24' C25' -82.1(10) . . . . ?
C26' N2' C24' C25' 89.6(11) . . . . ?
C11 N2' C26' C27' 57.0(13) . . . . ?
C24' N2' C26' C27' -115.3(11) . . . . ?
C6 C7 C28 O2 147.59(14) . . . . ?
C8 C7 C28 O2 -96.60(16) . . . . ?
C14 C7 C28 O2 23.9(2) . . . . ?
C6 C7 C28 C29 -35.49(18) . . . . ?
C8 C7 C28 C29 80.32(15) . . . . ?
C14 C7 C28 C29 -159.15(13) . . . . ?
O2 C28 C29 C30 27.1(2) . . . . ?
C7 C28 C29 C30 -149.81(14) . . . . ?
C28 C29 C30 C31 71.24(19) . . . . ?
C29 C30 C31 C32 -179.65(16) . . . . ?
